data_4346689
loop_
_publ_author_name
'Stubbs, Naomi E.'
'Sch\"afer, Andr\'e'
'Robertson, Alasdair P. M.'
'Leitao, Erin M.'
'Jurca, Titel'
'Sparkes, Hazel A.'
'Woodall, Christopher H.'
'Haddow, Mairi F.'
'Manners, Ian'

_publ_section_title
;
 B-Methylated Amine-Boranes: Substituent Redistribution, Catalytic
 Dehydrogenation, and Facile Metal-Free Hydrogen Transfer Reactions.
;
_journal_issue 22
_journal_name_full 'Inorganic chemistry'
_journal_page_first 10878
_journal_page_last 10889
_journal_paper_doi 10.1021/acs.inorgchem.5b01946
_journal_volume 54
_journal_year 2015
_chemical_absolute_configuration unk
_chemical_formula_moiety 'C H8 B N'
_chemical_formula_sum 'C H8 B N'
_chemical_formula_weight 44.89
_space_group_crystal_system orthorhombic
_space_group_IT_number 45
_space_group_name_Hall 'I 2 -2c'
_space_group_name_H-M_alt 'I b a 2'
_atom_sites_solution_hydrogens mixed
_atom_sites_solution_primary direct
_audit_creation_date 2014-12-11
_audit_creation_method
;
Olex2 1.2
(compiled 2014.11.28 svn.r3106 for OlexSys, GUI svn.r4959)
;
_cell_angle_alpha 90
_cell_angle_beta 90
_cell_angle_gamma 90
_cell_formula_units_Z 8
_cell_length_a 9.8000(19)
_cell_length_b 13.708(3)
_cell_length_c 5.1576(11)
_cell_measurement_reflns_used 2088
_cell_measurement_temperature 100.00
_cell_measurement_theta_max 66.52
_cell_measurement_theta_min 5.55
_cell_volume 692.9(3)
_computing_cell_refinement 'SAINT v8.34A (Bruker, 2013)'
_computing_data_reduction 'SAINT v8.34A (Bruker, 2013)'
_computing_molecular_graphics 'Olex2 (Dolomanov et al., 2009)'
_computing_publication_material 'Olex2 (Dolomanov et al., 2009)'
_computing_structure_refinement 'ShelXL (Sheldrick, 2008)'
_computing_structure_solution 'ShelXS (Sheldrick, 2008)'
_diffrn_ambient_temperature 100.00
_diffrn_detector 'Bruker Pt135 CCD area detector'
_diffrn_detector_type 'CCD area detector'
_diffrn_measured_fraction_theta_full 0.969
_diffrn_measured_fraction_theta_max 0.986
_diffrn_measurement_device 'Bruker Mircostar Rotating anode'
_diffrn_measurement_device_type 'Rotating anode'
_diffrn_measurement_method '\f and \w scans'
_diffrn_radiation_monochromator graphite
_diffrn_radiation_type CuK\a
_diffrn_radiation_wavelength 1.54178
_diffrn_reflns_av_R_equivalents 0.0270
_diffrn_reflns_av_unetI/netI 0.0296
_diffrn_reflns_Laue_measured_fraction_full 0.969
_diffrn_reflns_Laue_measured_fraction_max 0.986
_diffrn_reflns_limit_h_max 11
_diffrn_reflns_limit_h_min -11
_diffrn_reflns_limit_k_max 15
_diffrn_reflns_limit_k_min -16
_diffrn_reflns_limit_l_max 6
_diffrn_reflns_limit_l_min -4
_diffrn_reflns_number 2241
_diffrn_reflns_point_group_measured_fraction_full 0.848
_diffrn_reflns_point_group_measured_fraction_max 0.862
_diffrn_reflns_theta_full 67.679
_diffrn_reflns_theta_max 66.551
_diffrn_reflns_theta_min 5.549
_diffrn_source 'micro-focus rotating anode'
_exptl_absorpt_coefficient_mu 0.358
_exptl_absorpt_correction_T_max 0.7528
_exptl_absorpt_correction_T_min 0.5504
_exptl_absorpt_correction_type multi-scan
_exptl_absorpt_process_details
;
SADABS-2012/1 (Bruker,2012) was used for absorption correction.
wR2(int) was 0.0870 before and 0.0367 after correction.
The Ratio of minimum to maximum transmission is 0.7311.
The \l/2 correction factor is 0.0015.
;
_exptl_crystal_colour colourless
_exptl_crystal_colour_primary colourless
_exptl_crystal_density_diffrn 0.861
_exptl_crystal_description block
_exptl_crystal_F_000 208
_exptl_crystal_size_max 0.2
_exptl_crystal_size_mid 0.2
_exptl_crystal_size_min 0.2
_refine_diff_density_max 0.097
_refine_diff_density_min -0.112
_refine_diff_density_rms 0.023
_refine_ls_abs_structure_details
;
 Flack x determined using 187 quotients [(I+)-(I-)]/[(I+)+(I-)]
 (Parsons and Flack (2004), Acta Cryst. A60, s61).
;
_refine_ls_abs_structure_Flack 0.35(14)
_refine_ls_extinction_method none
_refine_ls_goodness_of_fit_ref 1.096
_refine_ls_hydrogen_treatment mixed
_refine_ls_matrix_type full
_refine_ls_number_parameters 38
_refine_ls_number_reflns 537
_refine_ls_number_restraints 2
_refine_ls_restrained_S_all 1.094
_refine_ls_R_factor_all 0.0274
_refine_ls_R_factor_gt 0.0274
_refine_ls_shift/su_max 0.005
_refine_ls_shift/su_mean 0.001
_refine_ls_structure_factor_coef Fsqd
_refine_ls_weighting_details 'w=1/[\s^2^(Fo^2^)+(0.0425P)^2^+0.1145P] where P=(Fo^2^+2Fc^2^)/3'
_refine_ls_weighting_scheme calc
_refine_ls_wR_factor_gt 0.0739
_refine_ls_wR_factor_ref 0.0739
_reflns_Friedel_coverage 0.548
_reflns_Friedel_fraction_full 0.691
_reflns_Friedel_fraction_max 0.701
_reflns_number_gt 534
_reflns_number_total 537
_reflns_threshold_expression 'I > 2\s(I)'
_cod_data_source_file ic5b01946_si_002.cif
_cod_data_source_block testo1
_cod_original_cell_volume 692.9(2)
_cod_database_code 4346689
_shelxl_version_number 2013-4
_shelx_space_group_comment
;
The symmetry employed for this shelxl refinement is uniquely defined
by the following loop, which should always be used as a source of
symmetry information in preference to the above space-group names.
They are only intended as comments.
;
_olex2_refinement_description
;
1. Fixed Uiso
 At 1.2 times of:
  All N(H,H,H) groups
 At 1.5 times of:
  All C(H,H,H) groups
2. Restrained distances
 B1-H1H \\sim B1-H1G
 with sigma of 0.01
3.a Idealised Me refined as rotating group:
 N1(H1A,H1B,H1C), C1(H1D,H1E,H1F)
;
_olex2_submission_special_instructions 'No special instructions were received'

loop_
_space_group_symop_operation_xyz
'x, y, z'
'-x, -y, z'
'-x, y, z+1/2'
'x, -y, z+1/2'
'x+1/2, y+1/2, z+1/2'
'-x+1/2, -y+1/2, z+1/2'
'-x+1/2, y+1/2, z+1'
'x+1/2, -y+1/2, z+1'

loop_
_atom_site_label
_atom_site_type_symbol
_atom_site_fract_x
_atom_site_fract_y
_atom_site_fract_z
_atom_site_U_iso_or_equiv
_atom_site_adp_type
_atom_site_occupancy
_atom_site_site_symmetry_order
_atom_site_calc_flag
_atom_site_refinement_flags_posn
N1 N 0.83823(11) 0.86598(7) 0.52233(14) 0.0192(4) Uani 1 1 d .
H1A H 0.7884 0.8168 0.5937 0.023 Uiso 1 1 calc GR
H1B H 0.8115 0.9240 0.5915 0.023 Uiso 1 1 calc GR
H1C H 0.9283 0.8561 0.5563 0.023 Uiso 1 1 calc GR
C1 C 0.65427(11) 0.88447(10) 0.1567(3) 0.0221(4) Uani 1 1 d .
H1D H 0.6012 0.8334 0.2433 0.033 Uiso 1 1 calc GR
H1E H 0.6376 0.8818 -0.0305 0.033 Uiso 1 1 calc GR
H1F H 0.6267 0.9485 0.2234 0.033 Uiso 1 1 calc GR
B1 B 0.81436(14) 0.86773(9) 0.2127(4) 0.0171(4) Uani 1 1 d D
H1G H 0.8536(12) 0.7941(10) 0.142(3) 0.024(4) Uiso 1 1 d D
H1H H 0.8813(13) 0.9296(9) 0.136(3) 0.023(3) Uiso 1 1 d D

loop_
_atom_site_aniso_label
_atom_site_aniso_U_11
_atom_site_aniso_U_22
_atom_site_aniso_U_33
_atom_site_aniso_U_23
_atom_site_aniso_U_13
_atom_site_aniso_U_12
N1 0.0204(5) 0.0194(6) 0.0179(8) -0.0001(5) 0.0000(4) -0.0028(3)
C1 0.0201(7) 0.0240(6) 0.0220(9) 0.0004(5) 0.0004(5) 0.0019(4)
B1 0.0191(7) 0.0149(7) 0.0174(8) 0.0004(5) 0.0008(7) -0.0005(4)

loop_
_atom_type_symbol
_atom_type_description
_atom_type_scat_dispersion_real
_atom_type_scat_dispersion_imag
_atom_type_scat_source
C C 0.0181 0.0091 'International Tables Vol C Tables 4.2.6.8 and 6.1.1.4'
H H 0.0000 0.0000 'International Tables Vol C Tables 4.2.6.8 and 6.1.1.4'
B B 0.0090 0.0039 'International Tables Vol C Tables 4.2.6.8 and 6.1.1.4'
N N 0.0311 0.0180 'International Tables Vol C Tables 4.2.6.8 and 6.1.1.4'

loop_
_geom_angle_atom_site_label_1
_geom_angle_atom_site_label_2
_geom_angle_atom_site_label_3
_geom_angle
H1A N1 H1B 109.5
H1A N1 H1C 109.5
H1B N1 H1C 109.5
B1 N1 H1A 109.5
B1 N1 H1B 109.5
B1 N1 H1C 109.5
H1D C1 H1E 109.5
H1D C1 H1F 109.5
H1E C1 H1F 109.5
B1 C1 H1D 109.5
B1 C1 H1E 109.5
B1 C1 H1F 109.5
N1 B1 H1G 104.7(7)
N1 B1 H1H 105.8(8)
C1 B1 N1 108.69(13)
C1 B1 H1G 113.4(6)
C1 B1 H1H 113.0(7)
H1G B1 H1H 110.6(11)

loop_
_geom_bond_atom_site_label_1
_geom_bond_atom_site_label_2
_geom_bond_distance
N1 H1A 0.9100
N1 H1B 0.9100
N1 H1C 0.9100
N1 B1 1.614(2)
C1 H1D 0.9800
C1 H1E 0.9800
C1 H1F 0.9800
C1 B1 1.6117(18)
B1 H1G 1.140(13)
B1 H1H 1.144(13)
